data_4063720
loop_
_publ_author_name
'Geetharani, K.'
'Bose, Shubhankar Kumar'
'Ghosh, Sundargopal'

_publ_section_title
;
 Synthesis and Structure of [Cp*Ru(CO)2(\m-H){RuFe3(CO)9}]: An Unusual
 Mixed-Metal Tetrahedral Cluster with an Exopolyhedral Metal Fragment
;
_journal_issue 1
_journal_name_full Organometallics
_journal_page_first 191
_journal_paper_doi 10.1021/om100884y
_journal_volume 30
_journal_year 2011
_chemical_formula_sum 'C21 H15 Fe3 O11 Ru2'
_chemical_formula_weight 816.04
_chemical_name_systematic
; 
 ? 
;
_space_group_IT_number 14
_symmetry_cell_setting monoclinic
_symmetry_space_group_name_Hall '-P 2yn'
_symmetry_space_group_name_H-M 'P 1 21/n 1'
_atom_sites_solution_hydrogens geom
_atom_sites_solution_primary direct
_atom_sites_solution_secondary difmap
_audit_creation_method SHELXL-97
_cell_angle_alpha 90.00
_cell_angle_beta 100.6710(10)
_cell_angle_gamma 90.00
_cell_formula_units_Z 4
_cell_length_a 8.4863(2)
_cell_length_b 27.3559(8)
_cell_length_c 11.5806(3)
_cell_measurement_reflns_used 7721
_cell_measurement_temperature 173(2)
_cell_measurement_theta_max 28.28
_cell_measurement_theta_min 2.33
_cell_volume 2641.95(12)
_computing_cell_refinement 'Bruker SMART'
_computing_data_collection 'Bruker SMART'
_computing_data_reduction 'Bruker SAINT'
_computing_molecular_graphics 'Bruker SHELXTL'
_computing_publication_material 'Bruker SHELXTL'
_computing_structure_refinement 'SHELXL-97 (Sheldrick, 1997)'
_computing_structure_solution 'SHELXS-97 (Sheldrick, 1990)'
_diffrn_ambient_temperature 173(2)
_diffrn_measured_fraction_theta_full 0.978
_diffrn_measured_fraction_theta_max 0.978
_diffrn_measurement_device_type 'Bruker axs kappa apex2 CCD Diffractometer'
_diffrn_measurement_method '\w and \f scan'
_diffrn_radiation_monochromator graphite
_diffrn_radiation_source 'fine-focus sealed tube'
_diffrn_radiation_type MoK\a
_diffrn_radiation_wavelength 0.71073
_diffrn_reflns_av_R_equivalents 0.0266
_diffrn_reflns_av_sigmaI/netI 0.0378
_diffrn_reflns_limit_h_max 7
_diffrn_reflns_limit_h_min -11
_diffrn_reflns_limit_k_max 32
_diffrn_reflns_limit_k_min -36
_diffrn_reflns_limit_l_max 15
_diffrn_reflns_limit_l_min -15
_diffrn_reflns_number 19546
_diffrn_reflns_theta_full 28.34
_diffrn_reflns_theta_max 28.34
_diffrn_reflns_theta_min 1.49
_diffrn_standards_decay_% 0
_exptl_absorpt_coefficient_mu 2.780
_exptl_absorpt_correction_T_max 0.632
_exptl_absorpt_correction_T_min 0.322
_exptl_absorpt_correction_type multi-scan
_exptl_absorpt_process_details 'SADABS(Bruker, 1999)'
_exptl_crystal_colour metallic
_exptl_crystal_density_diffrn 2.052
_exptl_crystal_density_method 'not measured'
_exptl_crystal_description rectangular
_exptl_crystal_F_000 1592
_exptl_crystal_size_max 0.42
_exptl_crystal_size_mid 0.25
_exptl_crystal_size_min 0.22
_refine_diff_density_max 1.531
_refine_diff_density_min -3.325
_refine_diff_density_rms 0.209
_refine_ls_extinction_method none
_refine_ls_goodness_of_fit_ref 1.045
_refine_ls_hydrogen_treatment constr
_refine_ls_matrix_type full
_refine_ls_number_parameters 339
_refine_ls_number_reflns 6454
_refine_ls_number_restraints 0
_refine_ls_restrained_S_all 1.045
_refine_ls_R_factor_all 0.0596
_refine_ls_R_factor_gt 0.0455
_refine_ls_shift/su_max 0.001
_refine_ls_shift/su_mean 0.000
_refine_ls_structure_factor_coef Fsqd
_refine_ls_weighting_details 'calc w=1/[\s^2^(Fo^2^)+(0.0819P)^2^+22.5356P] where P=(Fo^2^+2Fc^2^)/3'
_refine_ls_weighting_scheme calc
_refine_ls_wR_factor_gt 0.1462
_refine_ls_wR_factor_ref 0.1573
_reflns_number_gt 5211
_reflns_number_total 6454
_reflns_threshold_expression >2sigma(I)
_cod_data_source_file om100884y_si_001.cif
_cod_data_source_block shelxl
_cod_original_sg_symbol_H-M P21/n
_cod_database_code 4063720

loop_
_symmetry_equiv_pos_as_xyz
'x, y, z'
'-x+1/2, y+1/2, -z+1/2'
'-x, -y, -z'
'x-1/2, -y-1/2, z-1/2'

loop_
_atom_site_label
_atom_site_type_symbol
_atom_site_fract_x
_atom_site_fract_y
_atom_site_fract_z
_atom_site_U_iso_or_equiv
_atom_site_adp_type
_atom_site_occupancy
_atom_site_symmetry_multiplicity
_atom_site_calc_flag
_atom_site_refinement_flags
C1 C -0.1113(7) 0.1654(2) 0.4165(5) 0.0154(11) Uani 1 1 d .
C2 C -0.0106(7) 0.1548(2) 0.3327(5) 0.0166(11) Uani 1 1 d .
C3 C 0.1415(7) 0.1780(2) 0.3733(5) 0.0187(12) Uani 1 1 d .
C4 C 0.1382(7) 0.2007(2) 0.4829(5) 0.0176(11) Uani 1 1 d .
C5 C -0.0195(7) 0.1921(2) 0.5113(5) 0.0152(11) Uani 1 1 d .
C6 C -0.0769(8) 0.2122(2) 0.6165(5) 0.0239(13) Uani 1 1 d .
H6A H -0.0933 0.2475 0.6072 0.036 Uiso 1 1 calc R
H6B H 0.0034 0.2057 0.6873 0.036 Uiso 1 1 calc R
H6C H -0.1783 0.1964 0.6239 0.036 Uiso 1 1 calc R
C7 C -0.2858(7) 0.1522(3) 0.4011(6) 0.0242(13) Uani 1 1 d .
H7A H -0.3219 0.1560 0.4763 0.036 Uiso 1 1 calc R
H7B H -0.3008 0.1183 0.3745 0.036 Uiso 1 1 calc R
H7C H -0.3484 0.1739 0.3425 0.036 Uiso 1 1 calc R
C8 C -0.0651(9) 0.1309(3) 0.2146(5) 0.0298(15) Uani 1 1 d .
H8A H -0.0935 0.1561 0.1543 0.045 Uiso 1 1 calc R
H8B H -0.1590 0.1103 0.2174 0.045 Uiso 1 1 calc R
H8C H 0.0218 0.1106 0.1955 0.045 Uiso 1 1 calc R
C9 C 0.2757(8) 0.1811(3) 0.3058(6) 0.0318(15) Uani 1 1 d .
H9A H 0.2939 0.1488 0.2741 0.048 Uiso 1 1 calc R
H9B H 0.3736 0.1920 0.3582 0.048 Uiso 1 1 calc R
H9C H 0.2475 0.2044 0.2411 0.048 Uiso 1 1 calc R
C10 C 0.2646(9) 0.2317(2) 0.5526(6) 0.0302(15) Uani 1 1 d .
H10A H 0.3662 0.2265 0.5256 0.045 Uiso 1 1 calc R
H10B H 0.2774 0.2230 0.6359 0.045 Uiso 1 1 calc R
H10C H 0.2337 0.2662 0.5422 0.045 Uiso 1 1 calc R
C13 C 0.0026(8) 0.1205(3) 0.8950(6) 0.0273(14) Uani 1 1 d .
C14 C 0.0540(9) 0.0280(3) 0.8351(7) 0.0331(16) Uani 1 1 d .
C15 C 0.2320(8) 0.0728(2) 1.0386(6) 0.0226(13) Uani 1 1 d .
C16 C 0.4135(8) 0.0081(3) 0.7410(5) 0.0247(13) Uani 1 1 d .
C17 C 0.5978(8) 0.0579(2) 0.9308(5) 0.0223(12) Uani 1 1 d .
C18 C 0.5806(8) 0.0896(3) 0.7166(6) 0.0266(14) Uani 1 1 d .
C19 C 0.4687(8) 0.1495(2) 1.0157(6) 0.0244(13) Uani 1 1 d .
C20 C 0.5094(8) 0.1905(2) 0.8108(5) 0.0228(13) Uani 1 1 d .
C21 C 0.2320(8) 0.2029(2) 0.8962(6) 0.0265(14) Uani 1 1 d .
Fe1 Fe 0.16946(10) 0.08216(3) 0.88387(7) 0.01629(19) Uani 1 1 d .
Fe2 Fe 0.44441(10) 0.06825(3) 0.80465(7) 0.01457(18) Uani 1 1 d .
Fe3 Fe 0.36388(10) 0.15555(3) 0.86874(7) 0.01580(19) Uani 1 1 d .
O3 O -0.1036(6) 0.1445(2) 0.9049(5) 0.0396(13) Uani 1 1 d .
O4 O -0.0162(8) -0.0058(2) 0.8034(7) 0.062(2) Uani 1 1 d .
O5 O 0.2780(7) 0.0665(2) 1.1351(4) 0.0379(13) Uani 1 1 d .
O6 O 0.3882(7) -0.0303(2) 0.7039(5) 0.0434(14) Uani 1 1 d .
O7 O 0.6965(6) 0.0505(2) 1.0098(5) 0.0377(13) Uani 1 1 d .
O8 O 0.6701(7) 0.1030(2) 0.6616(5) 0.0464(15) Uani 1 1 d .
O9 O 0.5385(7) 0.1470(2) 1.1099(4) 0.0391(13) Uani 1 1 d .
O10 O 0.6020(6) 0.2129(2) 0.7745(5) 0.0362(12) Uani 1 1 d .
O11 O 0.1466(7) 0.2330(2) 0.9142(6) 0.0460(15) Uani 1 1 d .
Ru1 Ru 0.09763(5) 0.119499(16) 0.49973(4) 0.01313(12) Uani 1 1 d .
Ru2 Ru 0.22801(7) 0.11300(2) 0.71168(5) 0.02504(15) Uani 1 1 d .
C11 C -0.0387(8) 0.0662(2) 0.5184(6) 0.0261(14) Uani 1 1 d .
C12 C 0.2575(9) 0.0770(3) 0.4597(6) 0.0285(14) Uani 1 1 d .
O1 O -0.1272(7) 0.0357(2) 0.5262(6) 0.0449(14) Uani 1 1 d .
O2 O 0.3527(8) 0.0532(2) 0.4319(6) 0.0509(16) Uani 1 1 d .

loop_
_atom_site_aniso_label
_atom_site_aniso_U_11
_atom_site_aniso_U_22
_atom_site_aniso_U_33
_atom_site_aniso_U_23
_atom_site_aniso_U_13
_atom_site_aniso_U_12
C1 0.012(2) 0.016(3) 0.018(2) 0.002(2) 0.000(2) 0.004(2)
C2 0.019(3) 0.017(3) 0.012(2) 0.002(2) 0.000(2) 0.007(2)
C3 0.020(3) 0.018(3) 0.018(3) 0.007(2) 0.004(2) 0.006(2)
C4 0.018(3) 0.014(3) 0.020(3) 0.005(2) 0.001(2) 0.001(2)
C5 0.017(3) 0.012(3) 0.014(2) 0.0016(19) -0.001(2) 0.007(2)
C6 0.036(3) 0.021(3) 0.014(3) -0.002(2) 0.001(2) 0.008(3)
C7 0.015(3) 0.029(3) 0.028(3) -0.001(3) 0.002(2) 0.003(3)
C8 0.032(3) 0.040(4) 0.016(3) -0.011(3) -0.001(3) 0.012(3)
C9 0.026(3) 0.038(4) 0.035(4) 0.008(3) 0.017(3) 0.008(3)
C10 0.031(3) 0.018(3) 0.036(4) 0.001(3) -0.008(3) -0.006(3)
C13 0.022(3) 0.037(4) 0.023(3) 0.006(3) 0.003(2) 0.004(3)
C14 0.028(3) 0.031(4) 0.041(4) 0.008(3) 0.005(3) -0.005(3)
C15 0.020(3) 0.023(3) 0.027(3) 0.007(2) 0.010(2) 0.002(2)
C16 0.023(3) 0.029(4) 0.022(3) 0.000(3) 0.005(2) 0.003(3)
C17 0.023(3) 0.020(3) 0.022(3) 0.002(2) 0.000(2) 0.000(2)
C18 0.024(3) 0.029(4) 0.026(3) 0.001(3) 0.002(3) 0.004(3)
C19 0.022(3) 0.020(3) 0.029(3) -0.003(2) 0.002(3) -0.002(3)
C20 0.023(3) 0.018(3) 0.024(3) -0.002(2) -0.004(2) -0.003(2)
C21 0.024(3) 0.019(3) 0.032(3) -0.008(3) -0.007(3) -0.003(3)
Fe1 0.0143(4) 0.0169(4) 0.0173(4) 0.0034(3) 0.0021(3) -0.0006(3)
Fe2 0.0141(4) 0.0151(4) 0.0136(4) 0.0025(3) 0.0002(3) 0.0016(3)
Fe3 0.0166(4) 0.0143(4) 0.0142(4) -0.0004(3) -0.0029(3) -0.0017(3)
O3 0.025(3) 0.052(4) 0.043(3) 0.004(3) 0.009(2) 0.014(3)
O4 0.053(4) 0.037(4) 0.089(5) -0.002(3) -0.002(4) -0.026(3)
O5 0.039(3) 0.055(4) 0.020(2) 0.007(2) 0.006(2) 0.009(3)
O6 0.046(3) 0.030(3) 0.054(3) -0.020(3) 0.008(3) -0.003(3)
O7 0.035(3) 0.037(3) 0.034(3) 0.008(2) -0.013(2) 0.004(2)
O8 0.048(3) 0.056(4) 0.042(3) 0.008(3) 0.026(3) -0.006(3)
O9 0.042(3) 0.052(4) 0.018(2) 0.000(2) -0.008(2) 0.004(3)
O10 0.034(3) 0.034(3) 0.042(3) 0.001(2) 0.009(2) -0.014(2)
O11 0.039(3) 0.031(3) 0.062(4) -0.018(3) -0.007(3) 0.010(3)
Ru1 0.0130(2) 0.0127(2) 0.0122(2) -0.00070(15) -0.00149(16) 0.00290(16)
Ru2 0.0259(3) 0.0243(3) 0.0226(3) 0.00171(19) -0.0014(2) -0.0005(2)
C11 0.028(3) 0.016(3) 0.031(3) -0.001(2) -0.003(3) 0.006(3)
C12 0.034(4) 0.024(3) 0.027(3) 0.005(3) 0.004(3) 0.009(3)
O1 0.037(3) 0.024(3) 0.071(4) 0.002(3) 0.001(3) -0.015(2)
O2 0.057(4) 0.048(4) 0.055(4) 0.006(3) 0.028(3) 0.031(3)

loop_
_atom_type_symbol
_atom_type_description
_atom_type_scat_dispersion_real
_atom_type_scat_dispersion_imag
_atom_type_scat_source
C C 0.0033 0.0016 'International Tables Vol C Tables 4.2.6.8 and 6.1.1.4'
H H 0.0000 0.0000 'International Tables Vol C Tables 4.2.6.8 and 6.1.1.4'
Fe Fe 0.3463 0.8444 'International Tables Vol C Tables 4.2.6.8 and 6.1.1.4'
Ru Ru -1.2594 0.8363 'International Tables Vol C Tables 4.2.6.8 and 6.1.1.4'
O O 0.0106 0.0060 'International Tables Vol C Tables 4.2.6.8 and 6.1.1.4'

loop_
_geom_angle_atom_site_label_1
_geom_angle_atom_site_label_2
_geom_angle_atom_site_label_3
_geom_angle
C5 C1 C2 108.3(5)
C5 C1 C7 126.9(5)
C2 C1 C7 124.7(5)
C5 C1 Ru1 71.3(3)
C2 C1 Ru1 69.8(3)
C7 C1 Ru1 126.9(4)
C3 C2 C1 107.5(5)
C3 C2 C8 126.5(6)
C1 C2 C8 125.3(5)
C3 C2 Ru1 72.8(3)
C1 C2 Ru1 72.5(3)
C8 C2 Ru1 127.7(4)
C4 C3 C2 108.7(5)
C4 C3 C9 125.8(6)
C2 C3 C9 125.3(6)
C4 C3 Ru1 72.3(3)
C2 C3 Ru1 69.6(3)
C9 C3 Ru1 127.8(4)
C3 C4 C5 107.6(5)
C3 C4 C10 127.2(6)
C5 C4 C10 124.9(6)
C3 C4 Ru1 71.1(3)
C5 C4 Ru1 70.2(3)
C10 C4 Ru1 128.4(4)
C1 C5 C4 107.7(5)
C1 C5 C6 126.9(5)
C4 C5 C6 125.2(5)
C1 C5 Ru1 71.6(3)
C4 C5 Ru1 72.1(3)
C6 C5 Ru1 126.1(4)
C5 C6 H6A 109.5
C5 C6 H6B 109.5
H6A C6 H6B 109.5
C5 C6 H6C 109.5
H6A C6 H6C 109.5
H6B C6 H6C 109.5
C1 C7 H7A 109.5
C1 C7 H7B 109.5
H7A C7 H7B 109.5
C1 C7 H7C 109.5
H7A C7 H7C 109.5
H7B C7 H7C 109.5
C2 C8 H8A 109.5
C2 C8 H8B 109.5
H8A C8 H8B 109.5
C2 C8 H8C 109.5
H8A C8 H8C 109.5
H8B C8 H8C 109.5
C3 C9 H9A 109.5
C3 C9 H9B 109.5
H9A C9 H9B 109.5
C3 C9 H9C 109.5
H9A C9 H9C 109.5
H9B C9 H9C 109.5
C4 C10 H10A 109.5
C4 C10 H10B 109.5
H10A C10 H10B 109.5
C4 C10 H10C 109.5
H10A C10 H10C 109.5
H10B C10 H10C 109.5
O3 C13 Fe1 178.2(6)
O4 C14 Fe1 178.9(8)
O5 C15 Fe1 176.9(6)
O6 C16 Fe2 176.6(6)
O7 C17 Fe2 178.6(7)
O8 C18 Fe2 178.8(7)
O9 C19 Fe3 177.8(6)
O10 C20 Fe3 179.6(6)
O11 C21 Fe3 179.3(7)
C13 Fe1 C15 95.9(3)
C13 Fe1 C14 96.5(3)
C15 Fe1 C14 103.8(3)
C13 Fe1 Ru2 98.5(2)
C15 Fe1 Ru2 147.9(2)
C14 Fe1 Ru2 102.8(2)
C13 Fe1 Fe3 94.1(2)
C15 Fe1 Fe3 95.9(2)
C14 Fe1 Fe3 156.5(3)
Ru2 Fe1 Fe3 54.75(3)
C13 Fe1 Fe2 149.0(2)
C15 Fe1 Fe2 101.9(2)
C14 Fe1 Fe2 103.4(3)
Ru2 Fe1 Fe2 54.27(3)
Fe3 Fe1 Fe2 59.29(3)
C18 Fe2 C17 93.9(3)
C18 Fe2 C16 97.3(3)
C17 Fe2 C16 102.6(3)
C18 Fe2 Ru2 96.0(2)
C17 Fe2 Ru2 149.6(2)
C16 Fe2 Ru2 104.6(2)
C18 Fe2 Fe3 95.4(2)
C17 Fe2 Fe3 95.8(2)
C16 Fe2 Fe3 156.8(2)
Ru2 Fe2 Fe3 54.71(3)
C18 Fe2 Fe1 148.0(2)
C17 Fe2 Fe1 106.9(2)
C16 Fe2 Fe1 101.5(2)
Ru2 Fe2 Fe1 54.30(3)
Fe3 Fe2 Fe1 59.17(3)
C19 Fe3 C21 96.7(3)
C19 Fe3 C20 98.7(3)
C21 Fe3 C20 100.2(3)
C19 Fe3 Ru2 143.6(2)
C21 Fe3 Ru2 105.8(2)
C20 Fe3 Ru2 104.8(2)
C19 Fe3 Fe1 94.3(2)
C21 Fe3 Fe1 97.0(2)
C20 Fe3 Fe1 157.0(2)
Ru2 Fe3 Fe1 55.42(3)
C19 Fe3 Fe2 94.3(2)
C21 Fe3 Fe2 156.6(2)
C20 Fe3 Fe2 98.4(2)
Ru2 Fe3 Fe2 55.34(3)
Fe1 Fe3 Fe2 61.54(3)
C11 Ru1 C12 92.1(3)
C11 Ru1 C2 105.8(3)
C12 Ru1 C2 104.7(3)
C11 Ru1 C5 112.8(3)
C12 Ru1 C5 154.1(3)
C2 Ru1 C5 63.0(2)
C11 Ru1 C1 91.6(2)
C12 Ru1 C1 141.2(2)
C2 Ru1 C1 37.7(2)
C5 Ru1 C1 37.1(2)
C11 Ru1 C3 143.1(3)
C12 Ru1 C3 93.7(3)
C2 Ru1 C3 37.6(2)
C5 Ru1 C3 62.3(2)
C1 Ru1 C3 62.2(2)
C11 Ru1 C4 150.4(3)
C12 Ru1 C4 116.8(3)
C2 Ru1 C4 62.6(2)
C5 Ru1 C4 37.7(2)
C1 Ru1 C4 62.2(2)
C3 Ru1 C4 36.7(2)
C11 Ru1 Ru2 90.1(2)
C12 Ru1 Ru2 89.4(2)
C2 Ru1 Ru2 158.04(16)
C5 Ru1 Ru2 97.17(14)
C1 Ru1 Ru2 129.22(15)
C3 Ru1 Ru2 126.37(16)
C4 Ru1 Ru2 96.17(14)
Fe3 Ru2 Fe2 69.95(3)
Fe3 Ru2 Fe1 69.83(3)
Fe2 Ru2 Fe1 71.43(3)
Fe3 Ru2 Ru1 144.14(3)
Fe2 Ru2 Ru1 131.72(3)
Fe1 Ru2 Ru1 138.38(3)
O1 C11 Ru1 176.3(6)
O2 C12 Ru1 177.0(6)

loop_
_geom_bond_atom_site_label_1
_geom_bond_atom_site_label_2
_geom_bond_distance
C1 C5 1.425(8)
C1 C2 1.437(8)
C1 C7 1.502(8)
C1 Ru1 2.240(5)
C2 C3 1.436(8)
C2 C8 1.510(8)
C2 Ru1 2.205(5)
C3 C4 1.418(8)
C3 C9 1.498(9)
C3 Ru1 2.247(6)
C4 C5 1.455(8)
C4 C10 1.484(8)
C4 Ru1 2.262(6)
C5 C6 1.498(8)
C5 Ru1 2.236(5)
C6 H6A 0.9800
C6 H6B 0.9800
C6 H6C 0.9800
C7 H7A 0.9800
C7 H7B 0.9800
C7 H7C 0.9800
C8 H8A 0.9800
C8 H8B 0.9800
C8 H8C 0.9800
C9 H9A 0.9800
C9 H9B 0.9800
C9 H9C 0.9800
C10 H10A 0.9800
C10 H10B 0.9800
C10 H10C 0.9800
C13 O3 1.136(8)
C13 Fe1 1.786(7)
C14 O4 1.124(9)
C14 Fe1 1.809(8)
C15 O5 1.127(8)
C15 Fe1 1.790(6)
C16 O6 1.139(8)
C16 Fe2 1.803(7)
C17 O7 1.138(8)
C17 Fe2 1.790(6)
C18 O8 1.138(9)
C18 Fe2 1.776(7)
C19 O9 1.143(8)
C19 Fe3 1.776(7)
C20 O10 1.135(8)
C20 Fe3 1.788(7)
C21 O11 1.140(9)
C21 Fe3 1.779(7)
Fe1 Ru2 2.3026(10)
Fe1 Fe3 2.6251(12)
Fe1 Fe2 2.6876(12)
Fe2 Ru2 2.3017(9)
Fe2 Fe3 2.6285(12)
Fe3 Ru2 2.2839(9)
Ru1 C11 1.898(7)
Ru1 C12 1.907(7)
Ru1 Ru2 2.5049(6)
C11 O1 1.139(9)
C12 O2 1.131(9)

loop_
_geom_torsion_atom_site_label_1
_geom_torsion_atom_site_label_2
_geom_torsion_atom_site_label_3
_geom_torsion_atom_site_label_4
_geom_torsion
C5 C1 C2 C3 -3.6(6)
C7 C1 C2 C3 173.6(5)
Ru1 C1 C2 C3 -64.8(4)
C5 C1 C2 C8 -174.6(6)
C7 C1 C2 C8 2.7(10)
Ru1 C1 C2 C8 124.3(6)
C5 C1 C2 Ru1 61.2(4)
C7 C1 C2 Ru1 -121.6(6)
C1 C2 C3 C4 2.6(6)
C8 C2 C3 C4 173.4(6)
Ru1 C2 C3 C4 -62.0(4)
C1 C2 C3 C9 -172.8(6)
C8 C2 C3 C9 -2.0(10)
Ru1 C2 C3 C9 122.6(6)
C1 C2 C3 Ru1 64.6(4)
C8 C2 C3 Ru1 -124.6(6)
C2 C3 C4 C5 -0.6(6)
C9 C3 C4 C5 174.8(6)
Ru1 C3 C4 C5 -60.9(4)
C2 C3 C4 C10 -175.3(6)
C9 C3 C4 C10 0.1(10)
Ru1 C3 C4 C10 124.3(6)
C2 C3 C4 Ru1 60.4(4)
C9 C3 C4 Ru1 -124.3(6)
C2 C1 C5 C4 3.3(6)
C7 C1 C5 C4 -173.9(6)
Ru1 C1 C5 C4 63.5(4)
C2 C1 C5 C6 177.9(5)
C7 C1 C5 C6 0.8(10)
Ru1 C1 C5 C6 -121.8(6)
C2 C1 C5 Ru1 -60.3(4)
C7 C1 C5 Ru1 122.6(6)
C3 C4 C5 C1 -1.7(6)
C10 C4 C5 C1 173.2(5)
Ru1 C4 C5 C1 -63.2(4)
C3 C4 C5 C6 -176.4(5)
C10 C4 C5 C6 -1.6(9)
Ru1 C4 C5 C6 122.0(5)
C3 C4 C5 Ru1 61.5(4)
C10 C4 C5 Ru1 -123.6(6)
O3 C13 Fe1 C15 -22(23)
O3 C13 Fe1 C14 83(23)
O3 C13 Fe1 Ru2 -173(100)
O3 C13 Fe1 Fe3 -118(23)
O3 C13 Fe1 Fe2 -147(22)
O5 C15 Fe1 C13 -156(12)
O5 C15 Fe1 C14 105(12)
O5 C15 Fe1 Ru2 -40(12)
O5 C15 Fe1 Fe3 -62(12)
O5 C15 Fe1 Fe2 -2(12)
O4 C14 Fe1 C13 134(40)
O4 C14 Fe1 C15 -128(40)
O4 C14 Fe1 Ru2 34(40)
O4 C14 Fe1 Fe3 18(40)
O4 C14 Fe1 Fe2 -22(40)
O8 C18 Fe2 C17 16(36)
O8 C18 Fe2 C16 -87(36)
O8 C18 Fe2 Ru2 168(100)
O8 C18 Fe2 Fe3 113(36)
O8 C18 Fe2 Fe1 148(35)
O7 C17 Fe2 C18 -69(30)
O7 C17 Fe2 C16 29(30)
O7 C17 Fe2 Ru2 -178(100)
O7 C17 Fe2 Fe3 -165(30)
O7 C17 Fe2 Fe1 135(30)
O6 C16 Fe2 C18 -172(11)
O6 C16 Fe2 C17 93(11)
O6 C16 Fe2 Ru2 -74(11)
O6 C16 Fe2 Fe3 -49(11)
O6 C16 Fe2 Fe1 -18(11)
C13 Fe1 Fe2 C18 -7.5(6)
C15 Fe1 Fe2 C18 -131.3(5)
C14 Fe1 Fe2 C18 121.1(5)
Ru2 Fe1 Fe2 C18 24.9(4)
Fe3 Fe1 Fe2 C18 -41.5(4)
C13 Fe1 Fe2 C17 120.8(5)
C15 Fe1 Fe2 C17 -3.1(3)
C14 Fe1 Fe2 C17 -110.6(3)
Ru2 Fe1 Fe2 C17 153.2(2)
Fe3 Fe1 Fe2 C17 86.7(2)
C13 Fe1 Fe2 C16 -132.1(5)
C15 Fe1 Fe2 C16 104.0(3)
C14 Fe1 Fe2 C16 -3.5(3)
Ru2 Fe1 Fe2 C16 -99.8(2)
Fe3 Fe1 Fe2 C16 -166.2(2)
C13 Fe1 Fe2 Ru2 -32.4(4)
C15 Fe1 Fe2 Ru2 -156.2(2)
C14 Fe1 Fe2 Ru2 96.2(2)
Fe3 Fe1 Fe2 Ru2 -66.44(3)
C13 Fe1 Fe2 Fe3 34.1(4)
C15 Fe1 Fe2 Fe3 -89.8(2)
C14 Fe1 Fe2 Fe3 162.7(2)
Ru2 Fe1 Fe2 Fe3 66.44(3)
O9 C19 Fe3 C21 -72(18)
O9 C19 Fe3 C20 30(18)
O9 C19 Fe3 Ru2 160(17)
O9 C19 Fe3 Fe1 -169(18)
O9 C19 Fe3 Fe2 129(18)
O11 C21 Fe3 C19 -81(55)
O11 C21 Fe3 C20 179(100)
O11 C21 Fe3 Ru2 70(55)
O11 C21 Fe3 Fe1 14(55)
O11 C21 Fe3 Fe2 37(55)
O10 C20 Fe3 C19 -34(100)
O10 C20 Fe3 C21 65(100)
O10 C20 Fe3 Ru2 174(100)
O10 C20 Fe3 Fe1 -157(100)
O10 C20 Fe3 Fe2 -129(100)
C13 Fe1 Fe3 C19 104.2(3)
C15 Fe1 Fe3 C19 7.8(3)
C14 Fe1 Fe3 C19 -139.1(6)
Ru2 Fe1 Fe3 C19 -158.3(2)
Fe2 Fe1 Fe3 C19 -92.6(2)
C13 Fe1 Fe3 C21 6.9(3)
C15 Fe1 Fe3 C21 -89.5(3)
C14 Fe1 Fe3 C21 123.6(6)
Ru2 Fe1 Fe3 C21 104.4(2)
Fe2 Fe1 Fe3 C21 170.1(2)
C13 Fe1 Fe3 C20 -131.5(6)
C15 Fe1 Fe3 C20 132.1(6)
C14 Fe1 Fe3 C20 -14.7(8)
Ru2 Fe1 Fe3 C20 -34.0(5)
Fe2 Fe1 Fe3 C20 31.7(5)
C13 Fe1 Fe3 Ru2 -97.5(2)
C15 Fe1 Fe3 Ru2 166.1(2)
C14 Fe1 Fe3 Ru2 19.2(6)
Fe2 Fe1 Fe3 Ru2 65.68(3)
C13 Fe1 Fe3 Fe2 -163.2(2)
C15 Fe1 Fe3 Fe2 100.4(2)
C14 Fe1 Fe3 Fe2 -46.5(6)
Ru2 Fe1 Fe3 Fe2 -65.68(3)
C18 Fe2 Fe3 C19 -108.2(3)
C17 Fe2 Fe3 C19 -13.7(3)
C16 Fe2 Fe3 C19 128.9(6)
Ru2 Fe2 Fe3 C19 158.3(2)
Fe1 Fe2 Fe3 C19 92.5(2)
C18 Fe2 Fe3 C21 133.8(6)
C17 Fe2 Fe3 C21 -131.7(6)
C16 Fe2 Fe3 C21 10.9(8)
Ru2 Fe2 Fe3 C21 40.3(6)
Fe1 Fe2 Fe3 C21 -25.5(6)
C18 Fe2 Fe3 C20 -8.7(3)
C17 Fe2 Fe3 C20 85.8(3)
C16 Fe2 Fe3 C20 -131.6(6)
Ru2 Fe2 Fe3 C20 -102.2(2)
Fe1 Fe2 Fe3 C20 -168.0(2)
C18 Fe2 Fe3 Ru2 93.5(2)
C17 Fe2 Fe3 Ru2 -172.0(2)
C16 Fe2 Fe3 Ru2 -29.4(5)
Fe1 Fe2 Fe3 Ru2 -65.79(3)
C18 Fe2 Fe3 Fe1 159.3(2)
C17 Fe2 Fe3 Fe1 -106.2(2)
C16 Fe2 Fe3 Fe1 36.4(5)
Ru2 Fe2 Fe3 Fe1 65.79(3)
C3 C2 Ru1 C11 -173.2(4)
C1 C2 Ru1 C11 71.4(4)
C8 C2 Ru1 C11 -50.0(6)
C3 C2 Ru1 C12 -76.7(4)
C1 C2 Ru1 C12 167.9(4)
C8 C2 Ru1 C12 46.5(6)
C3 C2 Ru1 C5 78.9(4)
C1 C2 Ru1 C5 -36.5(3)
C8 C2 Ru1 C5 -158.0(6)
C3 C2 Ru1 C1 115.4(5)
C8 C2 Ru1 C1 -121.5(7)
C1 C2 Ru1 C3 -115.4(5)
C8 C2 Ru1 C3 123.1(7)
C3 C2 Ru1 C4 36.2(3)
C1 C2 Ru1 C4 -79.2(4)
C8 C2 Ru1 C4 159.4(6)
C3 C2 Ru1 Ru2 51.7(6)
C1 C2 Ru1 Ru2 -63.7(6)
C8 C2 Ru1 Ru2 174.8(4)
C1 C5 Ru1 C11 -59.7(4)
C4 C5 Ru1 C11 -176.0(3)
C6 C5 Ru1 C11 63.1(6)
C1 C5 Ru1 C12 103.5(6)
C4 C5 Ru1 C12 -12.8(7)
C6 C5 Ru1 C12 -133.7(6)
C1 C5 Ru1 C2 37.1(3)
C4 C5 Ru1 C2 -79.3(3)
C6 C5 Ru1 C2 159.8(6)
C4 C5 Ru1 C1 -116.3(5)
C6 C5 Ru1 C1 122.8(7)
C1 C5 Ru1 C3 79.6(4)
C4 C5 Ru1 C3 -36.7(3)
C6 C5 Ru1 C3 -157.6(6)
C1 C5 Ru1 C4 116.3(5)
C6 C5 Ru1 C4 -120.9(6)
C1 C5 Ru1 Ru2 -152.8(3)
C4 C5 Ru1 Ru2 90.8(3)
C6 C5 Ru1 Ru2 -30.1(5)
C5 C1 Ru1 C11 127.2(4)
C2 C1 Ru1 C11 -114.2(4)
C7 C1 Ru1 C11 4.6(5)
C5 C1 Ru1 C12 -137.4(5)
C2 C1 Ru1 C12 -18.8(6)
C7 C1 Ru1 C12 100.0(6)
C5 C1 Ru1 C2 -118.6(5)
C7 C1 Ru1 C2 118.8(6)
C2 C1 Ru1 C5 118.6(5)
C7 C1 Ru1 C5 -122.6(7)
C5 C1 Ru1 C3 -80.0(4)
C2 C1 Ru1 C3 38.6(3)
C7 C1 Ru1 C3 157.4(6)
C5 C1 Ru1 C4 -38.3(3)
C2 C1 Ru1 C4 80.3(4)
C7 C1 Ru1 C4 -161.0(6)
C5 C1 Ru1 Ru2 35.8(4)
C2 C1 Ru1 Ru2 154.4(3)
C7 C1 Ru1 Ru2 -86.8(5)
C4 C3 Ru1 C11 129.5(5)
C2 C3 Ru1 C11 10.9(6)
C9 C3 Ru1 C11 -108.5(7)
C4 C3 Ru1 C12 -132.1(4)
C2 C3 Ru1 C12 109.4(4)
C9 C3 Ru1 C12 -10.1(6)
C4 C3 Ru1 C2 118.6(5)
C9 C3 Ru1 C2 -119.4(7)
C4 C3 Ru1 C5 37.8(3)
C2 C3 Ru1 C5 -80.8(4)
C9 C3 Ru1 C5 159.7(7)
C4 C3 Ru1 C1 79.9(4)
C2 C3 Ru1 C1 -38.7(3)
C9 C3 Ru1 C1 -158.1(7)
C2 C3 Ru1 C4 -118.6(5)
C9 C3 Ru1 C4 122.0(7)
C4 C3 Ru1 Ru2 -40.1(4)
C2 C3 Ru1 Ru2 -158.6(3)
C9 C3 Ru1 Ru2 81.9(6)
C3 C4 Ru1 C11 -110.2(6)
C5 C4 Ru1 C11 7.4(6)
C10 C4 Ru1 C11 126.8(7)
C3 C4 Ru1 C12 56.1(4)
C5 C4 Ru1 C12 173.8(3)
C10 C4 Ru1 C12 -66.9(7)
C3 C4 Ru1 C2 -37.2(3)
C5 C4 Ru1 C2 80.5(3)
C10 C4 Ru1 C2 -160.1(7)
C3 C4 Ru1 C5 -117.7(5)
C10 C4 Ru1 C5 119.4(7)
C3 C4 Ru1 C1 -80.0(4)
C5 C4 Ru1 C1 37.7(3)
C10 C4 Ru1 C1 157.1(7)
C5 C4 Ru1 C3 117.7(5)
C10 C4 Ru1 C3 -123.0(7)
C3 C4 Ru1 Ru2 148.6(3)
C5 C4 Ru1 Ru2 -93.8(3)
C10 C4 Ru1 Ru2 25.6(6)
C19 Fe3 Ru2 Fe2 -38.4(4)
C21 Fe3 Ru2 Fe2 -164.5(3)
C20 Fe3 Ru2 Fe2 90.1(2)
Fe1 Fe3 Ru2 Fe2 -76.87(3)
C19 Fe3 Ru2 Fe1 38.4(4)
C21 Fe3 Ru2 Fe1 -87.6(3)
C20 Fe3 Ru2 Fe1 167.0(2)
Fe2 Fe3 Ru2 Fe1 76.87(3)
C19 Fe3 Ru2 Ru1 -173.2(4)
C21 Fe3 Ru2 Ru1 60.7(3)
C20 Fe3 Ru2 Ru1 -44.7(2)
Fe1 Fe3 Ru2 Ru1 148.36(6)
Fe2 Fe3 Ru2 Ru1 -134.77(6)
C18 Fe2 Ru2 Fe3 -92.4(2)
C17 Fe2 Ru2 Fe3 16.0(4)
C16 Fe2 Ru2 Fe3 168.5(2)
Fe1 Fe2 Ru2 Fe3 74.66(4)
C18 Fe2 Ru2 Fe1 -167.0(2)
C17 Fe2 Ru2 Fe1 -58.7(4)
C16 Fe2 Ru2 Fe1 93.8(2)
Fe3 Fe2 Ru2 Fe1 -74.66(4)
C18 Fe2 Ru2 Ru1 53.8(2)
C17 Fe2 Ru2 Ru1 162.1(4)
C16 Fe2 Ru2 Ru1 -45.4(2)
Fe3 Fe2 Ru2 Ru1 146.14(5)
Fe1 Fe2 Ru2 Ru1 -139.21(5)
C13 Fe1 Ru2 Fe3 89.0(2)
C15 Fe1 Ru2 Fe3 -26.8(4)
C14 Fe1 Ru2 Fe3 -172.3(3)
Fe2 Fe1 Ru2 Fe3 -74.82(3)
C13 Fe1 Ru2 Fe2 163.8(2)
C15 Fe1 Ru2 Fe2 48.0(4)
C14 Fe1 Ru2 Fe2 -97.4(3)
Fe3 Fe1 Ru2 Fe2 74.82(3)
C13 Fe1 Ru2 Ru1 -63.4(2)
C15 Fe1 Ru2 Ru1 -179.3(4)
C14 Fe1 Ru2 Ru1 35.3(3)
Fe3 Fe1 Ru2 Ru1 -152.43(5)
Fe2 Fe1 Ru2 Ru1 132.75(5)
C11 Ru1 Ru2 Fe3 -154.3(2)
C12 Ru1 Ru2 Fe3 113.7(2)
C2 Ru1 Ru2 Fe3 -17.0(4)
C5 Ru1 Ru2 Fe3 -41.23(17)
C1 Ru1 Ru2 Fe3 -62.1(2)
C3 Ru1 Ru2 Fe3 19.5(2)
C4 Ru1 Ru2 Fe3 -3.23(17)
C11 Ru1 Ru2 Fe2 89.1(2)
C12 Ru1 Ru2 Fe2 -3.0(2)
C2 Ru1 Ru2 Fe2 -133.7(4)
C5 Ru1 Ru2 Fe2 -157.92(16)
C1 Ru1 Ru2 Fe2 -178.7(2)
C3 Ru1 Ru2 Fe2 -97.19(19)
C4 Ru1 Ru2 Fe2 -119.92(16)
C11 Ru1 Ru2 Fe1 -22.1(2)
C12 Ru1 Ru2 Fe1 -114.2(2)
C2 Ru1 Ru2 Fe1 115.1(4)
C5 Ru1 Ru2 Fe1 90.92(16)
C1 Ru1 Ru2 Fe1 70.1(2)
C3 Ru1 Ru2 Fe1 151.65(19)
C4 Ru1 Ru2 Fe1 128.91(16)
C12 Ru1 C11 O1 -134(11)
C2 Ru1 C11 O1 -29(11)
C5 Ru1 C11 O1 38(11)
C1 Ru1 C11 O1 7(11)
C3 Ru1 C11 O1 -35(11)
C4 Ru1 C11 O1 33(11)
Ru2 Ru1 C11 O1 136(11)
C11 Ru1 C12 O2 133(14)
C2 Ru1 C12 O2 26(14)
C5 Ru1 C12 O2 -32(14)
C1 Ru1 C12 O2 38(14)
C3 Ru1 C12 O2 -11(14)
C4 Ru1 C12 O2 -40(14)
Ru2 Ru1 C12 O2 -137(14)
